data_4000001
loop_
_publ_author_name
'Blanchard, M\'elanie D.'
'Hughes, Russell P.'
'Concolino, Thomas E.'
'Rheingold, Arnold L.'

_publ_section_title
;
 \p-Stacking between Pentafluorophenyl and Phenyl Groups as a
 Controlling Feature of Intra- and Intermolecular Crystal Structure
 Motifs in Substituted Ferrocenes. Observation of Unexpected
 Face-to-Face Stacking between Pentafluorophenyl Rings
;
_journal_coden_ASTM CMATEX
_journal_issue 6
_journal_name_full 'Chemistry of Materials'
_journal_page_first 1604
_journal_page_last 1610
_journal_paper_doi 10.1021/cm000093j
_journal_volume 12
_journal_year 2000
_chemical_formula_sum 'C24 H17 F5 Fe'
_chemical_formula_weight 456.23
_space_group_IT_number 2
_symmetry_cell_setting triclinic
_symmetry_space_group_name_Hall '-P 1'
_symmetry_space_group_name_H-M 'P -1'
_atom_sites_solution_hydrogens geom
_atom_sites_solution_primary direct
_atom_sites_solution_secondary difmap
_audit_creation_method SHELXL-97
_cell_angle_alpha 86.346(4)
_cell_angle_beta 83.046(4)
_cell_angle_gamma 73.886(3)
_cell_formula_units_Z 2
_cell_length_a 7.5442(14)
_cell_length_b 10.5836(21)
_cell_length_c 12.1279(23)
_cell_measurement_reflns_used ?
_cell_measurement_temperature 173(2)
_cell_measurement_theta_max ?
_cell_measurement_theta_min ?
_cell_volume 923.0(5)
_computing_cell_refinement 'Bruker SMART'
_computing_data_collection 'Bruker SMART'
_computing_data_reduction 'Bruker SHELXTL'
_computing_molecular_graphics 'Bruker SHELXTL'
_computing_publication_material 'Bruker SHELXTL'
_computing_structure_refinement 'SHELXL-97 (Sheldrick, 1997)'
_computing_structure_solution 'SHELXS-97 (Sheldrick, 1990)'
_diffrn_ambient_temperature 173(2)
_diffrn_detector_area_resol_mean ?
_diffrn_measured_fraction_theta_full 0.884
_diffrn_measured_fraction_theta_max 0.884
_diffrn_measurement_device_type 'CCD area detector'
_diffrn_measurement_method 'phi and omega scans'
_diffrn_radiation_monochromator graphite
_diffrn_radiation_source 'fine-focus sealed tube'
_diffrn_radiation_type MoK\a
_diffrn_radiation_wavelength 0.71073
_diffrn_reflns_av_R_equivalents 0.0490
_diffrn_reflns_av_sigmaI/netI 0.0766
_diffrn_reflns_limit_h_max 9
_diffrn_reflns_limit_h_min -9
_diffrn_reflns_limit_k_max 14
_diffrn_reflns_limit_k_min -13
_diffrn_reflns_limit_l_max 15
_diffrn_reflns_limit_l_min -16
_diffrn_reflns_number 6928
_diffrn_reflns_theta_full 28.30
_diffrn_reflns_theta_max 28.30
_diffrn_reflns_theta_min 2.58
_diffrn_standards_decay_% ?
_diffrn_standards_interval_count ?
_diffrn_standards_interval_time ?
_diffrn_standards_number ?
_exptl_absorpt_coefficient_mu 0.874
_exptl_absorpt_correction_T_max 0.9177
_exptl_absorpt_correction_T_min 0.8446
_exptl_absorpt_correction_type none
_exptl_absorpt_process_details ?
_exptl_crystal_colour ?
_exptl_crystal_density_diffrn 1.642
_exptl_crystal_density_meas ?
_exptl_crystal_density_method 'not measured'
_exptl_crystal_description ?
_exptl_crystal_F_000 464
_exptl_crystal_size_max 0.20
_exptl_crystal_size_mid 0.10
_exptl_crystal_size_min 0.10
_refine_diff_density_max 0.572
_refine_diff_density_min -0.490
_refine_diff_density_rms 0.101
_refine_ls_extinction_coef ?
_refine_ls_extinction_method none
_refine_ls_goodness_of_fit_ref 0.974
_refine_ls_hydrogen_treatment mixed
_refine_ls_matrix_type full
_refine_ls_number_parameters 271
_refine_ls_number_reflns 4050
_refine_ls_number_restraints 0
_refine_ls_restrained_S_all 0.974
_refine_ls_R_factor_all 0.0911
_refine_ls_R_factor_gt 0.0565
_refine_ls_shift/su_max 0.019
_refine_ls_shift/su_mean 0.002
_refine_ls_structure_factor_coef Fsqd
_refine_ls_weighting_details 'calc w=1/[\s^2^(Fo^2^)+(0.1000P)^2^+0.0000P] where P=(Fo^2^+2Fc^2^)/3'
_refine_ls_weighting_scheme calc
_refine_ls_wR_factor_gt 0.1336
_refine_ls_wR_factor_ref 0.1557
_reflns_number_gt 2908
_reflns_number_total 4050
_reflns_threshold_expression >2sigma(I)
_cod_data_source_file cm000093j.cif
_cod_data_source_block rph82
_cod_depositor_comments
;
The following automatic conversions were performed:
'_symmetry_cell_setting' value 'Triclinic' changed to 'triclinic'
according to '/home/saulius/struct/CIF-dictionaries/cif_core.dic'
dictionary named 'cif_core.dic' version 2.4.1 from 2010-06-29.

Automatic conversion script
Id: cif_fix_enum 1527 2010-12-29 10:47:43Z saulius 
;
_cod_original_sg_symbol_H-M P-1
_cod_database_code 4000001

loop_
_symmetry_equiv_pos_as_xyz
'x, y, z'
'-x, -y, -z'

loop_
_atom_site_label
_atom_site_type_symbol
_atom_site_fract_x
_atom_site_fract_y
_atom_site_fract_z
_atom_site_U_iso_or_equiv
_atom_site_adp_type
_atom_site_occupancy
_atom_site_symmetry_multiplicity
_atom_site_calc_flag
_atom_site_refinement_flags
_atom_site_disorder_assembly
_atom_site_disorder_group
Fe1 Fe 0.00292(7) 0.77256(5) 0.75635(4) 0.01852(17) Uani 1 1 d . . .
F5 F 0.5404(3) 0.6168(2) 0.57206(17) 0.0312(6) Uani 1 1 d . . .
F1 F 0.3101(3) 0.5313(2) 0.94307(17) 0.0307(5) Uani 1 1 d . . .
F4 F 0.7617(3) 0.3744(3) 0.56681(19) 0.0375(6) Uani 1 1 d . . .
F3 F 0.7612(3) 0.2055(2) 0.7452(2) 0.0403(6) Uani 1 1 d . . .
F2 F 0.5338(4) 0.2890(2) 0.93332(19) 0.0371(6) Uani 1 1 d . . .
C11 C 0.5321(5) 0.5404(4) 0.6646(3) 0.0234(8) Uani 1 1 d . . .
C16 C -0.0807(5) 0.6047(4) 0.7478(3) 0.0188(7) Uani 1 1 d . . .
C6 C 0.4122(5) 0.5881(4) 0.7585(3) 0.0199(8) Uani 1 1 d . . .
C15 C -0.1778(5) 0.6794(4) 0.8408(3) 0.0208(7) Uani 1 1 d . . .
H15A H -0.1753 0.6476 0.9201 0.025 Uiso 1 1 calc R . .
C5 C 0.2856(5) 0.7228(4) 0.7624(3) 0.0242(8) Uani 1 1 d . . .
C17 C 0.0344(5) 0.4681(4) 0.7497(3) 0.0190(7) Uani 1 1 d . . .
C12 C -0.1209(5) 0.6894(4) 0.6510(3) 0.0221(8) Uani 1 1 d . . .
H12A H -0.0719 0.6656 0.5725 0.027 Uiso 1 1 calc R . .
C8 C 0.5351(5) 0.3721(4) 0.8441(3) 0.0254(8) Uani 1 1 d . . .
C10 C 0.6494(5) 0.4141(4) 0.6595(3) 0.0255(8) Uani 1 1 d . . .
C7 C 0.4211(5) 0.4978(4) 0.8478(3) 0.0239(8) Uani 1 1 d . . .
C20 C 0.2468(6) 0.2044(4) 0.7526(3) 0.0289(9) Uani 1 1 d . . .
H20A H 0.3182 0.1150 0.7536 0.035 Uiso 1 1 calc R . .
C21 C 0.2534(5) 0.2834(4) 0.6564(3) 0.0269(9) Uani 1 1 d . . .
H21A H 0.3297 0.2480 0.5914 0.032 Uiso 1 1 calc R . .
C14 C -0.2772(5) 0.8070(4) 0.8036(3) 0.0220(8) Uani 1 1 d . . .
C4 C 0.1892(6) 0.7915(4) 0.8601(3) 0.0282(9) Uani 1 1 d . . .
H4A H 0.1961 0.7566 0.9385 0.034 Uiso 1 1 calc R . .
C18 C 0.0297(5) 0.3877(4) 0.8455(3) 0.0242(8) Uani 1 1 d . . .
H18A H -0.0465 0.4226 0.9107 0.029 Uiso 1 1 calc R . .
C19 C 0.1354(6) 0.2577(4) 0.8460(3) 0.0288(9) Uani 1 1 d . . .
H19A H 0.1309 0.2045 0.9119 0.035 Uiso 1 1 calc R . .
C22 C 0.1495(5) 0.4126(4) 0.6559(3) 0.0247(8) Uani 1 1 d . . .
H22A H 0.1560 0.4655 0.5901 0.030 Uiso 1 1 calc R . .
C23 C -0.3201(6) 0.9279(4) 0.6099(3) 0.0308(9) Uani 1 1 d . . .
H23A H -0.4384 0.9211 0.5888 0.046 Uiso 1 1 calc R . .
H23B H -0.2329 0.9274 0.5430 0.046 Uiso 1 1 calc R . .
H23C H -0.3404 1.0100 0.6486 0.046 Uiso 1 1 calc R . .
C9 C 0.6504(5) 0.3289(4) 0.7501(3) 0.0277(9) Uani 1 1 d . . .
C24 C -0.3966(5) 0.9146(4) 0.8761(3) 0.0282(9) Uani 1 1 d . . .
H24A H -0.5246 0.9080 0.8853 0.042 Uiso 1 1 calc R . .
H24B H -0.3933 1.0002 0.8413 0.042 Uiso 1 1 calc R . .
H24C H -0.3498 0.9060 0.9489 0.042 Uiso 1 1 calc R . .
C1 C 0.2329(5) 0.8088(4) 0.6683(3) 0.0271(8) Uani 1 1 d . . .
H1A H 0.2766 0.7885 0.5886 0.033 Uiso 1 1 calc R . .
C13 C -0.2408(5) 0.8125(4) 0.6857(3) 0.0221(8) Uani 1 1 d . . .
C3 C 0.0817(6) 0.9171(4) 0.8257(4) 0.0333(10) Uani 1 1 d . . .
H3A H -0.0001 0.9863 0.8757 0.040 Uiso 1 1 calc R . .
C2 C 0.1090(6) 0.9269(4) 0.7081(4) 0.0330(10) Uani 1 1 d . . .
H2A H 0.0496 1.0046 0.6610 0.040 Uiso 1 1 calc R . .

loop_
_atom_site_aniso_label
_atom_site_aniso_U_11
_atom_site_aniso_U_22
_atom_site_aniso_U_33
_atom_site_aniso_U_23
_atom_site_aniso_U_13
_atom_site_aniso_U_12
Fe1 0.0187(3) 0.0184(3) 0.0194(3) -0.00051(18) -0.00355(18) -0.0060(2)
F5 0.0280(13) 0.0409(14) 0.0230(11) 0.0057(10) 0.0010(9) -0.0095(11)
F1 0.0324(13) 0.0366(14) 0.0215(11) -0.0013(10) 0.0049(9) -0.0098(11)
F4 0.0290(13) 0.0473(16) 0.0305(13) -0.0105(11) 0.0053(10) -0.0027(12)
F3 0.0342(14) 0.0273(14) 0.0547(16) -0.0054(12) -0.0110(12) 0.0032(11)
F2 0.0449(16) 0.0358(14) 0.0316(13) 0.0128(11) -0.0114(11) -0.0127(12)
C11 0.0195(18) 0.035(2) 0.0193(17) 0.0020(15) -0.0059(13) -0.0114(16)
C16 0.0183(18) 0.0198(18) 0.0211(17) 0.0004(14) -0.0033(13) -0.0093(14)
C6 0.0152(17) 0.0236(19) 0.0214(17) -0.0001(14) -0.0036(13) -0.0053(15)
C15 0.0243(19) 0.0227(19) 0.0169(16) 0.0002(14) 0.0006(13) -0.0101(15)
C5 0.0202(19) 0.025(2) 0.030(2) -0.0020(16) -0.0053(14) -0.0103(16)
C17 0.0201(18) 0.0206(18) 0.0189(17) -0.0015(14) -0.0043(13) -0.0087(15)
C12 0.0226(19) 0.025(2) 0.0189(17) 0.0006(15) -0.0059(13) -0.0059(16)
C8 0.026(2) 0.029(2) 0.0245(19) 0.0012(16) -0.0086(15) -0.0103(17)
C10 0.0180(18) 0.036(2) 0.0232(19) -0.0096(16) 0.0024(14) -0.0089(17)
C7 0.0220(19) 0.034(2) 0.0164(17) -0.0011(15) 0.0001(13) -0.0097(16)
C20 0.028(2) 0.020(2) 0.039(2) -0.0017(17) -0.0087(17) -0.0051(17)
C21 0.027(2) 0.026(2) 0.027(2) -0.0075(16) -0.0009(15) -0.0064(17)
C14 0.0183(18) 0.0231(19) 0.0248(18) 0.0014(15) -0.0041(14) -0.0059(15)
C4 0.026(2) 0.028(2) 0.034(2) -0.0075(17) -0.0091(16) -0.0094(17)
C18 0.027(2) 0.025(2) 0.0204(18) 0.0024(15) -0.0001(14) -0.0097(16)
C19 0.032(2) 0.023(2) 0.033(2) 0.0058(16) -0.0081(16) -0.0102(17)
C22 0.030(2) 0.022(2) 0.0226(18) 0.0003(15) -0.0042(15) -0.0079(16)
C23 0.035(2) 0.030(2) 0.026(2) 0.0031(17) -0.0109(17) -0.0053(18)
C9 0.021(2) 0.028(2) 0.035(2) -0.0018(17) -0.0091(16) -0.0052(16)
C24 0.023(2) 0.027(2) 0.031(2) 0.0000(16) -0.0009(15) -0.0029(17)
C1 0.023(2) 0.027(2) 0.032(2) 0.0088(16) 0.0002(15) -0.0112(16)
C13 0.0210(19) 0.0208(19) 0.0250(18) 0.0011(15) -0.0047(14) -0.0058(15)
C3 0.025(2) 0.026(2) 0.053(3) -0.0121(19) -0.0085(18) -0.0090(17)
C2 0.026(2) 0.026(2) 0.048(3) 0.0076(19) -0.0068(18) -0.0110(18)

loop_
_atom_type_symbol
_atom_type_description
_atom_type_scat_dispersion_real
_atom_type_scat_dispersion_imag
_atom_type_scat_source
C C 0.0033 0.0016 'International Tables Vol C Tables 4.2.6.8 and 6.1.1.4'
H H 0.0000 0.0000 'International Tables Vol C Tables 4.2.6.8 and 6.1.1.4'
F F 0.0171 0.0103 'International Tables Vol C Tables 4.2.6.8 and 6.1.1.4'
Fe Fe 0.3463 0.8444 'International Tables Vol C Tables 4.2.6.8 and 6.1.1.4'

loop_
_geom_angle_atom_site_label_1
_geom_angle_atom_site_label_2
_geom_angle_atom_site_label_3
_geom_angle
_geom_angle_site_symmetry_1
_geom_angle_site_symmetry_3
_geom_angle_publ_flag
C2 Fe1 C1 40.46(17) . . ?
C2 Fe1 C12 122.21(16) . . ?
C1 Fe1 C12 107.26(16) . . ?
C2 Fe1 C3 40.66(18) . . ?
C1 Fe1 C3 68.44(18) . . ?
C12 Fe1 C3 158.08(15) . . ?
C2 Fe1 C15 156.27(17) . . ?
C1 Fe1 C15 162.67(15) . . ?
C12 Fe1 C15 68.28(15) . . ?
C3 Fe1 C15 122.08(17) . . ?
C2 Fe1 C13 104.97(15) . . ?
C1 Fe1 C13 120.09(15) . . ?
C12 Fe1 C13 40.63(14) . . ?
C3 Fe1 C13 121.44(16) . . ?
C15 Fe1 C13 68.21(14) . . ?
C2 Fe1 C4 68.32(17) . . ?
C1 Fe1 C4 68.77(17) . . ?
C12 Fe1 C4 159.99(15) . . ?
C3 Fe1 C4 40.47(16) . . ?
C15 Fe1 C4 109.33(16) . . ?
C13 Fe1 C4 158.66(16) . . ?
C2 Fe1 C5 68.48(16) . . ?
C1 Fe1 C5 41.05(15) . . ?
C12 Fe1 C5 123.29(16) . . ?
C3 Fe1 C5 68.50(16) . . ?
C15 Fe1 C5 126.27(15) . . ?
C13 Fe1 C5 157.41(16) . . ?
C4 Fe1 C5 40.92(16) . . ?
C2 Fe1 C16 160.19(16) . . ?
C1 Fe1 C16 125.05(16) . . ?
C12 Fe1 C16 41.14(13) . . ?
C3 Fe1 C16 158.58(16) . . ?
C15 Fe1 C16 40.67(15) . . ?
C13 Fe1 C16 68.94(14) . . ?
C4 Fe1 C16 123.99(15) . . ?
C5 Fe1 C16 109.53(15) . . ?
C2 Fe1 C14 119.44(16) . . ?
C1 Fe1 C14 154.97(14) . . ?
C12 Fe1 C14 68.43(15) . . ?
C3 Fe1 C14 105.89(17) . . ?
C15 Fe1 C14 40.71(14) . . ?
C13 Fe1 C14 40.56(14) . . ?
C4 Fe1 C14 123.64(16) . . ?
C5 Fe1 C14 161.61(14) . . ?
C16 Fe1 C14 68.93(15) . . ?
F5 C11 C10 115.7(3) . . ?
F5 C11 C6 121.0(3) . . ?
C10 C11 C6 123.2(3) . . ?
C15 C16 C12 106.3(3) . . ?
C15 C16 C17 127.0(3) . . ?
C12 C16 C17 126.8(3) . . ?
C15 C16 Fe1 69.0(2) . . ?
C12 C16 Fe1 68.9(2) . . ?
C17 C16 Fe1 127.6(2) . . ?
C7 C6 C11 114.2(3) . . ?
C7 C6 C5 123.0(3) . . ?
C11 C6 C5 122.8(3) . . ?
C14 C15 C16 109.6(3) . . ?
C14 C15 Fe1 70.3(2) . . ?
C16 C15 Fe1 70.3(2) . . ?
C4 C5 C1 107.0(3) . . ?
C4 C5 C6 126.9(3) . . ?
C1 C5 C6 126.1(4) . . ?
C4 C5 Fe1 69.3(2) . . ?
C1 C5 Fe1 68.8(2) . . ?
C6 C5 Fe1 126.0(3) . . ?
C22 C17 C18 117.6(3) . . ?
C22 C17 C16 121.6(3) . . ?
C18 C17 C16 120.8(3) . . ?
C13 C12 C16 108.6(3) . . ?
C13 C12 Fe1 69.9(2) . . ?
C16 C12 Fe1 69.95(19) . . ?
F2 C8 C7 120.1(4) . . ?
F2 C8 C9 119.3(3) . . ?
C7 C8 C9 120.6(4) . . ?
F4 C10 C9 119.8(4) . . ?
F4 C10 C11 120.3(4) . . ?
C9 C10 C11 119.9(4) . . ?
F1 C7 C8 116.6(3) . . ?
F1 C7 C6 120.0(3) . . ?
C8 C7 C6 123.4(4) . . ?
C19 C20 C21 119.1(4) . . ?
C22 C21 C20 119.9(4) . . ?
C13 C14 C15 107.2(3) . . ?
C13 C14 C24 126.9(3) . . ?
C15 C14 C24 126.0(3) . . ?
C13 C14 Fe1 69.4(2) . . ?
C15 C14 Fe1 69.0(2) . . ?
C24 C14 Fe1 126.6(3) . . ?
C3 C4 C5 108.1(4) . . ?
C3 C4 Fe1 69.5(2) . . ?
C5 C4 Fe1 69.8(2) . . ?
C19 C18 C17 120.6(4) . . ?
C20 C19 C18 121.0(4) . . ?
C21 C22 C17 121.8(3) . . ?
F3 C9 C8 121.0(4) . . ?
F3 C9 C10 120.3(4) . . ?
C8 C9 C10 118.7(4) . . ?
C2 C1 C5 108.0(4) . . ?
C2 C1 Fe1 69.5(2) . . ?
C5 C1 Fe1 70.2(2) . . ?
C12 C13 C14 108.3(3) . . ?
C12 C13 C23 125.6(3) . . ?
C14 C13 C23 126.0(3) . . ?
C12 C13 Fe1 69.43(19) . . ?
C14 C13 Fe1 70.05(19) . . ?
C23 C13 Fe1 127.6(3) . . ?
C2 C3 C4 108.1(4) . . ?
C2 C3 Fe1 69.2(2) . . ?
C4 C3 Fe1 70.0(2) . . ?
C1 C2 C3 108.8(3) . . ?
C1 C2 Fe1 70.0(2) . . ?
C3 C2 Fe1 70.1(2) . . ?

loop_
_geom_bond_atom_site_label_1
_geom_bond_atom_site_label_2
_geom_bond_distance
_geom_bond_site_symmetry_2
_geom_bond_publ_flag
Fe1 C2 2.035(4) . ?
Fe1 C1 2.041(4) . ?
Fe1 C12 2.041(4) . ?
Fe1 C3 2.047(4) . ?
Fe1 C15 2.039(4) . ?
Fe1 C13 2.048(3) . ?
Fe1 C4 2.053(3) . ?
Fe1 C5 2.059(4) . ?
Fe1 C16 2.056(4) . ?
Fe1 C14 2.057(4) . ?
F5 C11 1.346(4) . ?
F1 C7 1.347(4) . ?
F4 C10 1.338(4) . ?
F3 C9 1.342(5) . ?
F2 C8 1.351(4) . ?
C11 C10 1.384(6) . ?
C11 C6 1.392(5) . ?
C16 C15 1.423(5) . ?
C16 C12 1.440(5) . ?
C16 C17 1.466(5) . ?
C6 C7 1.394(5) . ?
C6 C5 1.480(5) . ?
C15 C14 1.425(5) . ?
C5 C4 1.437(6) . ?
C5 C1 1.438(5) . ?
C17 C22 1.398(5) . ?
C17 C18 1.398(5) . ?
C12 C13 1.420(5) . ?
C8 C7 1.369(5) . ?
C8 C9 1.368(6) . ?
C10 C9 1.375(6) . ?
C20 C19 1.377(6) . ?
C20 C21 1.396(6) . ?
C21 C22 1.374(5) . ?
C14 C13 1.423(5) . ?
C14 C24 1.500(5) . ?
C4 C3 1.418(6) . ?
C18 C19 1.386(5) . ?
C23 C13 1.510(5) . ?
C1 C2 1.409(6) . ?
C3 C2 1.418(6) . ?
